data_6000219
loop_
_publ_author_name
'Lasocha, W.'
'Jansen, J.'
'Schenk, H.'

_publ_section_title
;
 Crystal-structure of ammonium trimolybdate monohydrate
 (NH4)(2)Mo3O10-center-dot-H2O by powder diffraction method
;
_journal_name_full 'Journal of Solid State Chemistry'
_journal_page_first 422
_journal_page_last 426
_journal_paper_doi 10.1006/jssc.1995.1235
_journal_volume 116
_journal_year 1995
_chemical_formula_sum 'H10 Mo3 N2 O11'
_space_group_name_H-M_alt 'P 1 21/m 1'
_cell_angle_alpha 90.000
_cell_angle_beta 112.890
_cell_angle_gamma 90.000
_cell_length_a 9.6380
_cell_length_b 7.5770
_cell_length_c 8.5370
_cell_volume 574.34
_cod_database_code 6000219

loop_
_atom_site_label
_atom_site_fract_x
_atom_site_fract_y
_atom_site_fract_z
? ? ? ?
